data_7237098
loop_
_publ_author_name
'Huang, Wei'
'Li, Yujie'
'Yong, Juan'
'Liu, Yang'
'Wu, Dayu'

_publ_section_title
;
 Hydrazone-based cobalt complexes toward multielectron redox and spin
 crossover
;
_journal_issue 31
_journal_name_full 'RSC Advances'
_journal_page_first 17159
_journal_paper_doi 10.1039/C8RA02963F
_journal_volume 8
_journal_year 2018
_chemical_formula_sum 'C25 H24 Cl2 Co N12 O13'
_chemical_formula_weight 830.39
_space_group_crystal_system monoclinic
_space_group_IT_number 14
_space_group_name_Hall '-P 2yn'
_space_group_name_H-M_alt 'P 1 21/n 1'
_atom_sites_solution_hydrogens geom
_audit_creation_method SHELXL-2014/6
_audit_update_record
;
2017-08-31 deposited with the CCDC.
2018-04-19 downloaded from the CCDC.
;
_cell_angle_alpha 90
_cell_angle_beta 102.714(7)
_cell_angle_gamma 90
_cell_formula_units_Z 4
_cell_length_a 14.826(4)
_cell_length_b 13.366(4)
_cell_length_c 18.433(5)
_cell_measurement_reflns_used 9087
_cell_measurement_temperature 296(2)
_cell_measurement_theta_max 30.32
_cell_measurement_theta_min 0.23
_cell_volume 3563.2(17)
_computing_cell_refinement 'Bruker SMART'
_computing_data_collection 'Bruker SMART'
_computing_data_reduction 'Bruker SAINT'
_computing_molecular_graphics 'Bruker SHELXTL'
_computing_publication_material 'Bruker SHELXTL'
_computing_structure_refinement 'SHELXL-2014/6 (Sheldrick, 2014)'
_computing_structure_solution 'Bruker SHELXTL'
_diffrn_ambient_temperature 296(2)
_diffrn_measured_fraction_theta_full 0.999
_diffrn_measured_fraction_theta_max 0.967
_diffrn_measurement_device_type 'CCD area detector'
_diffrn_measurement_method 'phi and omega scans'
_diffrn_radiation_type MoK\a
_diffrn_radiation_wavelength 0.71073
_diffrn_reflns_av_R_equivalents 0.0821
_diffrn_reflns_av_unetI/netI 0.1133
_diffrn_reflns_Laue_measured_fraction_full 0.999
_diffrn_reflns_Laue_measured_fraction_max 0.967
_diffrn_reflns_limit_h_max 19
_diffrn_reflns_limit_h_min -17
_diffrn_reflns_limit_k_max 17
_diffrn_reflns_limit_k_min -14
_diffrn_reflns_limit_l_max 20
_diffrn_reflns_limit_l_min -23
_diffrn_reflns_number 21353
_diffrn_reflns_point_group_measured_fraction_full 0.999
_diffrn_reflns_point_group_measured_fraction_max 0.967
_diffrn_reflns_theta_full 25.242
_diffrn_reflns_theta_max 27.385
_diffrn_reflns_theta_min 1.898
_exptl_absorpt_coefficient_mu 0.710
_exptl_crystal_colour dark-green
_exptl_crystal_density_diffrn 1.548
_exptl_crystal_description block
_exptl_crystal_F_000 1692
_exptl_crystal_size_max 0.25
_exptl_crystal_size_mid 0.20
_exptl_crystal_size_min 0.18
_refine_diff_density_max 0.769
_refine_diff_density_min -0.522
_refine_diff_density_rms 0.101
_refine_ls_extinction_method none
_refine_ls_goodness_of_fit_ref 1.044
_refine_ls_hydrogen_treatment constr
_refine_ls_matrix_type full
_refine_ls_number_parameters 505
_refine_ls_number_reflns 7822
_refine_ls_number_restraints 347
_refine_ls_restrained_S_all 1.072
_refine_ls_R_factor_all 0.2189
_refine_ls_R_factor_gt 0.1001
_refine_ls_shift/su_max 0.001
_refine_ls_shift/su_mean 0.000
_refine_ls_structure_factor_coef Fsqd
_refine_ls_weighting_details 'w=1/[\s^2^(Fo^2^)+(0.1100P)^2^+7.6000P] where P=(Fo^2^+2Fc^2^)/3'
_refine_ls_weighting_scheme calc
_refine_ls_wR_factor_gt 0.2484
_refine_ls_wR_factor_ref 0.3089
_reflns_Friedel_coverage 0.000
_reflns_number_gt 3107
_reflns_number_total 7822
_reflns_threshold_expression 'I > 2\s(I)'
_cod_data_source_file c8ra02963f2.cif
_cod_data_source_block 1
_cod_original_cell_volume 3563.1(18)
_cod_original_sg_symbol_H-M 'P 21/n'
_cod_database_code 7237098
_shelx_space_group_comment
;
The symmetry employed for this shelxl refinement is uniquely defined
by the following loop, which should always be used as a source of
symmetry information in preference to the above space-group names.
They are only intended as comments.
;
_shelx_estimated_absorpt_t_min 0.842
_shelx_estimated_absorpt_t_max 0.901
_shelxl_version_number 2014/6

loop_
_space_group_symop_operation_xyz
'x, y, z'
'-x+1/2, y+1/2, -z+1/2'
'-x, -y, -z'
'x-1/2, -y-1/2, z-1/2'

loop_
_atom_site_label
_atom_site_type_symbol
_atom_site_fract_x
_atom_site_fract_y
_atom_site_fract_z
_atom_site_U_iso_or_equiv
_atom_site_adp_type
_atom_site_occupancy
_atom_site_site_symmetry_order
_atom_site_calc_flag
_atom_site_refinement_flags_posn
_atom_site_refinement_flags_adp
_atom_site_refinement_flags_occupancy
_atom_site_disorder_assembly
_atom_site_disorder_group
Co1 Co 1.00749(7) 1.64606(8) 0.20116(5) 0.0632(4) Uani 1 1 d . U . . .
N5 N 1.1396(4) 1.6442(5) 0.1852(3) 0.0683(17) Uani 1 1 d . U . . .
N11 N 1.0567(4) 1.6690(5) 0.3171(3) 0.0620(16) Uani 1 1 d . U . . .
N7 N 0.9467(4) 1.5575(6) 0.1079(3) 0.0729(18) Uani 1 1 d . U . . .
C20 C 1.0595(5) 1.5838(6) 0.3575(4) 0.0653(19) Uani 1 1 d . U . . .
N9 N 0.9996(4) 1.5072(5) 0.2460(4) 0.0705(17) Uani 1 1 d . U . . .
N3 N 1.0144(5) 1.7762(5) 0.1475(4) 0.0752(19) Uani 1 1 d . U . . .
C23 C 1.1207(6) 1.7572(7) 0.4264(4) 0.077(2) Uani 1 1 d . U . . .
N10 N 1.0287(4) 1.4972(5) 0.3219(4) 0.0736(18) Uani 1 1 d . U . . .
C8 C 1.1601(6) 1.7213(7) 0.1449(4) 0.074(2) Uani 1 1 d . U . . .
N4 N 1.0911(5) 1.7918(5) 0.1208(4) 0.0783(19) Uani 1 1 d . U . . .
C16 C 0.9456(6) 1.4598(8) 0.1247(5) 0.084(3) Uani 1 1 d . U . . .
C24 C 1.0868(5) 1.7542(6) 0.3519(4) 0.073(2) Uani 1 1 d . U . . .
H24 H 1.0844 1.8128 0.3244 0.087 Uiso 1 1 calc R U . . .
C21 C 1.0909(6) 1.5870(8) 0.4355(4) 0.084(3) Uani 1 1 d . U . . .
H21 H 1.0897 1.5296 0.4639 0.101 Uiso 1 1 calc R U . . .
C22 C 1.1224(6) 1.6728(8) 0.4683(5) 0.090(3) Uani 1 1 d . U . . .
H22 H 1.1455 1.6751 0.5194 0.108 Uiso 1 1 calc R U . . .
N12 N 1.1594(6) 1.8504(8) 0.4623(5) 0.106(3) Uani 1 1 d . U . . .
C11 C 1.2909(7) 1.5836(8) 0.1945(5) 0.084(3) Uani 1 1 d . U . . .
O4 O 1.1960(6) 1.8487(6) 0.5286(4) 0.143(3) Uani 1 1 d . U . . .
C5 C 0.9474(8) 1.8401(7) 0.1446(5) 0.092(3) Uani 1 1 d . U . . .
C13 C 0.9141(6) 1.5844(8) 0.0374(5) 0.089(3) Uani 1 1 d . U . . .
H13 H 0.9154 1.6510 0.0230 0.107 Uiso 1 1 calc R U . . .
C14 C 0.8775(7) 1.5096(11) -0.0148(6) 0.113(4) Uani 1 1 d . U . . .
H14 H 0.8520 1.5301 -0.0632 0.136 Uiso 1 1 calc R U . . .
N1 N 0.8816(5) 1.7052(7) 0.2008(4) 0.091(2) Uani 1 1 d . U . . .
C12 C 1.2051(6) 1.5755(6) 0.2099(4) 0.076(2) Uani 1 1 d . U . . .
H12 H 1.1920 1.5216 0.2379 0.091 Uiso 1 1 calc R U . . .
C17 C 0.9780(6) 1.4310(7) 0.2039(5) 0.078(2) Uani 1 1 d . U . . .
O3 O 1.1554(7) 1.9248(6) 0.4233(5) 0.140(3) Uani 1 1 d . U . . .
N8 N 0.8765(7) 1.4178(10) -0.0015(6) 0.131(4) Uani 1 1 d . U . . .
C9 C 1.2473(8) 1.7306(8) 0.1280(5) 0.097(3) Uani 1 1 d . U . . .
H9 H 1.2602 1.7839 0.0994 0.116 Uiso 1 1 calc R U . . .
C15 C 0.9098(9) 1.3898(10) 0.0680(7) 0.127(4) Uani 1 1 d . U . . .
H15 H 0.9097 1.3222 0.0800 0.152 Uiso 1 1 calc R U . . .
C4 C 0.8692(7) 1.7968(8) 0.1699(5) 0.094(3) Uani 1 1 d . U . . .
C7 C 1.0977(8) 1.8586(8) 0.0585(6) 0.125(4) Uani 1 1 d . U . . .
H7C H 1.0373 1.8684 0.0275 0.187 Uiso 1 1 calc R U . . .
H7A H 1.1375 1.8290 0.0298 0.187 Uiso 1 1 calc R U . . .
H7B H 1.1227 1.9219 0.0777 0.187 Uiso 1 1 calc R U . . .
C1 C 0.8110(8) 1.6584(10) 0.2229(6) 0.126(4) Uani 1 1 d . U . . .
H1 H 0.8212 1.5963 0.2461 0.151 Uiso 1 1 calc R U . . .
C19 C 0.9864(10) 1.4231(10) 0.3659(7) 0.153(5) Uani 1 1 d . U . . .
H19A H 0.9692 1.4565 0.4069 0.229 Uiso 1 1 calc R U . . .
H19C H 1.0304 1.3714 0.3843 0.229 Uiso 1 1 calc R U . . .
H19B H 0.9325 1.3939 0.3345 0.229 Uiso 1 1 calc R U . . .
C10 C 1.3134(7) 1.6598(8) 0.1544(6) 0.094(3) Uani 1 1 d . U . . .
H10 H 1.3723 1.6644 0.1447 0.113 Uiso 1 1 calc R U . . .
N2 N 0.7139(10) 1.7959(13) 0.1859(8) 0.175(5) Uani 1 1 d . U . . .
C2 C 0.7230(10) 1.7019(15) 0.2114(8) 0.159(5) Uani 1 1 d . U . . .
H2 H 0.6728 1.6669 0.2212 0.191 Uiso 1 1 calc R U . . .
C6 C 0.9420(9) 1.9477(8) 0.1195(7) 0.140(5) Uani 1 1 d . U . . .
H6A H 1.0033 1.9730 0.1223 0.209 Uiso 1 1 calc R U . . .
H6C H 0.9122 1.9868 0.1512 0.209 Uiso 1 1 calc R U . . .
H6B H 0.9071 1.9520 0.0691 0.209 Uiso 1 1 calc R U . . .
C3 C 0.7840(11) 1.8411(11) 0.1628(8) 0.146(5) Uani 1 1 d . U . . .
H3 H 0.7744 1.9043 0.1413 0.175 Uiso 1 1 calc R U . . .
Cl2 Cl 0.8025(2) 1.6448(2) 0.42633(16) 0.1179(10) Uani 1 1 d D U . . .
O2 O 1.3334(7) 1.4326(8) 0.2529(5) 0.146(4) Uani 1 1 d . U . . .
N6 N 1.3602(8) 1.5067(9) 0.2242(5) 0.115(3) Uani 1 1 d . U . . .
O1 O 1.4394(6) 1.5208(9) 0.2174(6) 0.175(4) Uani 1 1 d . U . . .
C18 C 0.9936(11) 1.3250(9) 0.2284(7) 0.159(6) Uani 1 1 d . U . . .
H18A H 0.9352 1.2913 0.2219 0.239 Uiso 1 1 calc R U . . .
H18B H 1.0246 1.3231 0.2799 0.239 Uiso 1 1 calc R U . . .
H18C H 1.0310 1.2923 0.1992 0.239 Uiso 1 1 calc R U . . .
Cl1 Cl 0.1485(2) 0.1830(3) 0.10053(17) 0.1247(11) Uani 1 1 d D U . . .
O7 O 0.1470(12) 0.1860(14) 0.0210(4) 0.149(7) Uani 0.666(14) 1 d D U P A 1
O5 O 0.2164(9) 0.1070(11) 0.1308(6) 0.152(6) Uani 0.666(14) 1 d D U P A 1
O8 O 0.0585(6) 0.1510(10) 0.1118(8) 0.138(5) Uani 0.666(14) 1 d D U P A 1
O6 O 0.1669(12) 0.2806(8) 0.1332(8) 0.164(6) Uani 0.666(14) 1 d D U P A 1
O8A O 0.0538(11) 0.217(3) 0.099(2) 0.27(3) Uiso 0.334(14) 1 d D . P A 2
O7A O 0.173(2) 0.204(3) 0.0293(10) 0.17(2) Uiso 0.334(14) 1 d D . P A 2
O6A O 0.2107(14) 0.2389(18) 0.1601(10) 0.117(9) Uiso 0.334(14) 1 d D . P A 2
O5A O 0.157(3) 0.0760(9) 0.1194(19) 0.25(2) Uiso 0.334(14) 1 d D . P A 2
O12 O 0.8636(10) 1.7003(12) 0.3852(8) 0.201(8) Uani 0.666(14) 1 d D U P A 1
O11 O 0.8035(14) 1.5427(7) 0.4019(10) 0.229(10) Uani 0.666(14) 1 d D U P A 1
O10 O 0.7150(7) 1.6920(12) 0.4095(9) 0.188(8) Uani 0.666(14) 1 d D U P A 1
O9 O 0.8459(11) 1.6581(12) 0.5043(5) 0.197(9) Uani 0.666(14) 1 d D U P A 1
O12A O 0.872(2) 1.587(2) 0.3992(18) 0.202(17) Uiso 0.334(14) 1 d D . P A 2
O11A O 0.839(3) 1.737(2) 0.464(2) 0.48(6) Uiso 0.334(14) 1 d D . P A 2
O10A O 0.7228(16) 1.664(3) 0.3645(14) 0.27(3) Uiso 0.334(14) 1 d D . P A 2
O9A O 0.7651(16) 1.5798(17) 0.4782(13) 0.147(11) Uiso 0.334(14) 1 d D . P A 2
O13 O 0.8865(19) 1.931(2) 0.4064(15) 0.415(13) Uiso 1 1 d D . . . .
C25 C 0.810(2) 1.949(2) 0.3437(17) 0.330(14) Uiso 1 1 d D . . . .

loop_
_atom_site_aniso_label
_atom_site_aniso_U_11
_atom_site_aniso_U_22
_atom_site_aniso_U_33
_atom_site_aniso_U_23
_atom_site_aniso_U_13
_atom_site_aniso_U_12
Co1 0.0622(6) 0.0730(7) 0.0451(5) -0.0053(5) -0.0080(4) 0.0095(5)
N5 0.086(4) 0.073(4) 0.036(3) -0.004(3) -0.009(3) 0.008(4)
N11 0.067(4) 0.071(4) 0.044(3) 0.000(3) 0.004(3) 0.005(3)
N7 0.066(4) 0.092(5) 0.056(4) -0.016(3) 0.003(3) -0.003(4)
C20 0.051(4) 0.077(5) 0.063(5) 0.004(4) 0.003(3) 0.005(4)
N9 0.057(4) 0.073(4) 0.073(4) -0.006(3) -0.004(3) -0.002(3)
N3 0.084(5) 0.066(4) 0.060(4) -0.010(3) -0.019(3) 0.013(4)
C23 0.093(6) 0.082(6) 0.053(4) -0.008(4) 0.013(4) -0.008(5)
N10 0.073(4) 0.082(5) 0.060(4) 0.012(3) 0.001(3) -0.013(4)
C8 0.075(5) 0.086(6) 0.050(4) -0.018(4) -0.011(4) 0.006(5)
N4 0.093(5) 0.072(4) 0.061(4) 0.002(3) -0.002(4) 0.000(4)
C16 0.085(6) 0.096(7) 0.074(6) -0.032(5) 0.021(4) -0.029(5)
C24 0.094(6) 0.077(5) 0.044(4) -0.001(4) 0.008(4) -0.001(4)
C21 0.085(6) 0.109(7) 0.053(5) 0.020(5) 0.002(4) -0.013(5)
C22 0.093(6) 0.126(8) 0.045(4) 0.004(5) -0.001(4) -0.016(5)
N12 0.127(7) 0.114(7) 0.074(6) -0.031(5) 0.017(5) -0.018(6)
C11 0.078(6) 0.107(7) 0.056(5) -0.019(5) -0.008(4) 0.018(5)
O4 0.201(8) 0.160(7) 0.058(4) -0.029(4) 0.007(5) -0.043(6)
C5 0.102(7) 0.091(7) 0.064(5) -0.013(5) -0.023(5) 0.020(6)
C13 0.083(6) 0.111(7) 0.062(5) -0.019(5) -0.007(4) 0.003(5)
C14 0.091(7) 0.160(10) 0.079(6) -0.044(7) -0.006(5) -0.002(7)
N1 0.074(5) 0.139(7) 0.055(4) -0.001(4) 0.001(3) 0.039(5)
C12 0.088(6) 0.087(6) 0.042(4) -0.005(4) -0.008(4) 0.019(5)
C17 0.088(6) 0.069(5) 0.082(6) -0.014(5) 0.027(5) -0.009(4)
O3 0.206(9) 0.097(6) 0.102(6) -0.019(5) 0.005(5) -0.019(6)
N8 0.130(7) 0.154(9) 0.102(7) -0.055(7) 0.013(5) -0.048(7)
C9 0.104(7) 0.099(7) 0.081(6) -0.015(5) 0.005(5) -0.021(6)
C15 0.160(10) 0.126(8) 0.101(8) -0.041(7) 0.044(7) -0.048(7)
C4 0.088(7) 0.108(7) 0.069(5) -0.010(5) -0.016(5) 0.046(6)
C7 0.157(10) 0.112(8) 0.088(7) 0.033(6) -0.010(7) -0.008(7)
C1 0.101(8) 0.183(11) 0.095(7) 0.021(7) 0.024(6) 0.044(8)
C19 0.186(12) 0.151(11) 0.113(9) 0.016(8) 0.015(8) -0.076(10)
C10 0.075(6) 0.116(8) 0.085(6) -0.023(6) 0.007(5) 0.001(6)
N2 0.152(10) 0.190(11) 0.184(11) 0.018(9) 0.037(8) 0.066(9)
C2 0.112(9) 0.221(13) 0.152(11) 0.023(10) 0.046(8) 0.051(10)
C6 0.169(11) 0.098(8) 0.124(9) 0.000(7) -0.028(8) 0.040(8)
C3 0.136(10) 0.158(11) 0.133(10) 0.016(8) 0.006(8) 0.048(9)
Cl2 0.129(2) 0.127(2) 0.0938(19) 0.0041(17) 0.0153(16) 0.0078(19)
O2 0.138(8) 0.159(8) 0.120(7) -0.002(6) -0.016(5) 0.072(7)
N6 0.105(7) 0.144(9) 0.085(6) -0.033(6) -0.004(5) 0.033(7)
O1 0.086(6) 0.257(11) 0.167(8) -0.048(8) -0.003(5) 0.057(7)
C18 0.273(17) 0.107(9) 0.113(9) -0.003(7) 0.074(10) -0.025(10)
Cl1 0.098(2) 0.165(3) 0.097(2) 0.0281(19) -0.0079(15) -0.0234(19)
O7 0.141(11) 0.217(17) 0.076(8) 0.058(8) -0.007(7) 0.007(11)
O5 0.112(10) 0.243(15) 0.091(8) 0.070(9) 0.001(6) 0.044(10)
O8 0.104(9) 0.110(10) 0.206(14) -0.014(8) 0.048(8) -0.032(7)
O6 0.193(14) 0.129(11) 0.151(12) -0.014(10) -0.001(10) -0.025(11)
O12 0.220(16) 0.223(17) 0.181(14) -0.025(12) 0.090(12) -0.101(13)
O11 0.28(2) 0.132(12) 0.26(2) -0.068(13) 0.024(16) -0.028(13)
O10 0.137(11) 0.254(17) 0.174(14) 0.049(13) 0.033(9) 0.118(11)
O9 0.268(19) 0.205(16) 0.089(9) -0.025(9) -0.023(10) 0.053(13)

loop_
_atom_type_symbol
_atom_type_description
_atom_type_scat_dispersion_real
_atom_type_scat_dispersion_imag
_atom_type_scat_source
C C 0.0033 0.0016 'International Tables Vol C Tables 4.2.6.8 and 6.1.1.4'
H H 0.0000 0.0000 'International Tables Vol C Tables 4.2.6.8 and 6.1.1.4'
N N 0.0061 0.0033 'International Tables Vol C Tables 4.2.6.8 and 6.1.1.4'
O O 0.0106 0.0060 'International Tables Vol C Tables 4.2.6.8 and 6.1.1.4'
Cl Cl 0.1484 0.1585 'International Tables Vol C Tables 4.2.6.8 and 6.1.1.4'
Co Co 0.3494 0.9721 'International Tables Vol C Tables 4.2.6.8 and 6.1.1.4'

loop_
_geom_angle_atom_site_label_1
_geom_angle_atom_site_label_2
_geom_angle_atom_site_label_3
_geom_angle
N3 Co1 N1 78.9(4)
N3 Co1 N5 77.6(3)
N1 Co1 N5 156.3(3)
N3 Co1 N9 174.5(3)
N1 Co1 N9 102.8(3)
N5 Co1 N9 100.9(3)
N3 Co1 N7 98.2(3)
N1 Co1 N7 89.3(3)
N5 Co1 N7 97.3(2)
N9 Co1 N7 76.6(3)
N3 Co1 N11 109.0(2)
N1 Co1 N11 93.4(2)
N5 Co1 N11 91.1(2)
N9 Co1 N11 76.2(2)
N7 Co1 N11 152.7(3)
C12 N5 C8 118.6(8)
C12 N5 Co1 127.1(6)
C8 N5 Co1 114.3(5)
C24 N11 C20 119.1(6)
C24 N11 Co1 127.7(5)
C20 N11 Co1 113.2(5)
C13 N7 C16 117.8(7)
C13 N7 Co1 129.7(6)
C16 N7 Co1 112.4(5)
N11 C20 N10 119.0(7)
N11 C20 C21 119.8(8)
N10 C20 C21 121.2(8)
C17 N9 N10 121.3(7)
C17 N9 Co1 120.5(6)
N10 N9 Co1 117.8(5)
C5 N3 N4 125.4(8)
C5 N3 Co1 117.8(7)
N4 N3 Co1 116.7(5)
C24 C23 C22 120.3(8)
C24 C23 N12 120.2(8)
C22 C23 N12 119.4(8)
C20 N10 N9 113.8(6)
C20 N10 C19 115.9(8)
N9 N10 C19 122.6(7)
N5 C8 N4 117.2(8)
N5 C8 C9 121.5(8)
N4 C8 C9 121.3(9)
N3 N4 C8 113.5(7)
N3 N4 C7 125.6(8)
C8 N4 C7 119.3(9)
N7 C16 C15 119.7(10)
N7 C16 C17 117.4(7)
C15 C16 C17 122.9(10)
N11 C24 C23 121.5(8)
N11 C24 H24 119.2
C23 C24 H24 119.2
C22 C21 C20 119.5(8)
C22 C21 H21 120.3
C20 C21 H21 120.3
C21 C22 C23 119.7(8)
C21 C22 H22 120.2
C23 C22 H22 120.2
O3 N12 O4 123.9(9)
O3 N12 C23 117.6(8)
O4 N12 C23 118.5(10)
C10 C11 C12 122.0(9)
C10 C11 N6 119.7(11)
C12 C11 N6 118.2(11)
N3 C5 C4 112.2(9)
N3 C5 C6 128.8(11)
C4 C5 C6 118.9(10)
N7 C13 C14 118.4(10)
N7 C13 H13 120.8
C14 C13 H13 120.8
N8 C14 C13 125.5(11)
N8 C14 H14 117.3
C13 C14 H14 117.3
C4 N1 C1 120.2(9)
C4 N1 Co1 113.4(7)
C1 N1 Co1 126.2(8)
N5 C12 C11 120.8(9)
N5 C12 H12 119.6
C11 C12 H12 119.6
N9 C17 C16 112.0(8)
N9 C17 C18 125.0(9)
C16 C17 C18 122.6(9)
C14 N8 C15 116.8(11)
C10 C9 C8 118.9(10)
C10 C9 H9 120.6
C8 C9 H9 120.6
N8 C15 C16 121.8(12)
N8 C15 H15 119.1
C16 C15 H15 119.1
N1 C4 C3 118.1(13)
N1 C4 C5 116.8(8)
C3 C4 C5 125.1(12)
N4 C7 H7C 109.5
N4 C7 H7A 109.5
H7C C7 H7A 109.5
N4 C7 H7B 109.5
H7C C7 H7B 109.5
H7A C7 H7B 109.5
N1 C1 C2 121.2(13)
N1 C1 H1 119.4
C2 C1 H1 119.4
N10 C19 H19A 109.5
N10 C19 H19C 109.5
H19A C19 H19C 109.5
N10 C19 H19B 109.5
H19A C19 H19B 109.5
H19C C19 H19B 109.5
C11 C10 C9 118.2(10)
C11 C10 H10 120.9
C9 C10 H10 120.9
C2 N2 C3 120.5(14)
N2 C2 C1 117.4(15)
N2 C2 H2 121.3
C1 C2 H2 121.3
C5 C6 H6A 109.5
C5 C6 H6C 109.5
H6A C6 H6C 109.5
C5 C6 H6B 109.5
H6A C6 H6B 109.5
H6C C6 H6B 109.5
N2 C3 C4 122.1(14)
N2 C3 H3 119.0
C4 C3 H3 119.0
O10 Cl2 O11 115.2(10)
O10 Cl2 O9 110.4(9)
O11 Cl2 O9 113.2(9)
O12A Cl2 O11A 112.6(13)
O12A Cl2 O10A 109.7(13)
O11A Cl2 O10A 111.5(13)
O12A Cl2 O9A 107.8(12)
O11A Cl2 O9A 110.4(13)
O10A Cl2 O9A 104.6(12)
O10 Cl2 O12 107.2(9)
O11 Cl2 O12 105.2(9)
O9 Cl2 O12 104.7(8)
O1 N6 O2 125.2(12)
O1 N6 C11 117.6(13)
O2 N6 C11 117.2(11)
C17 C18 H18A 109.5
C17 C18 H18B 109.5
H18A C18 H18B 109.5
C17 C18 H18C 109.5
H18A C18 H18C 109.5
H18B C18 H18C 109.5
O6 Cl1 O5 115.0(8)
O6 Cl1 O8 107.5(8)
O5 Cl1 O8 108.6(7)
O6 Cl1 O7 110.8(9)
O5 Cl1 O7 105.1(7)
O8 Cl1 O7 109.8(8)
O7A Cl1 O5A 111.7(13)
O7A Cl1 O6A 109.5(12)
O5A Cl1 O6A 108.0(12)
O7A Cl1 O8A 110.4(13)
O5A Cl1 O8A 110.0(13)
O6A Cl1 O8A 107.1(12)

loop_
_geom_bond_atom_site_label_1
_geom_bond_atom_site_label_2
_geom_bond_distance
Co1 N3 2.014(7)
Co1 N1 2.026(7)
Co1 N5 2.044(7)
Co1 N9 2.046(7)
Co1 N7 2.117(6)
Co1 N11 2.123(6)
N5 C12 1.342(9)
N5 C8 1.343(10)
N11 C24 1.335(9)
N11 C20 1.356(9)
N7 C13 1.332(10)
N7 C16 1.344(11)
C20 N10 1.360(10)
C20 C21 1.412(10)
N9 C17 1.277(9)
N9 N10 1.377(9)
N3 C5 1.303(11)
N3 N4 1.351(9)
C23 C24 1.355(10)
C23 C22 1.364(12)
C23 N12 1.467(11)
N10 C19 1.501(12)
C8 N4 1.389(10)
C8 C9 1.401(12)
N4 C7 1.475(11)
C16 C15 1.415(13)
C16 C17 1.485(12)
C24 H24 0.9300
C21 C22 1.331(12)
C21 H21 0.9300
C22 H22 0.9300
N12 O3 1.221(10)
N12 O4 1.223(10)
C11 C10 1.344(13)
C11 C12 1.367(12)
C11 N6 1.471(13)
C5 C4 1.462(14)
C5 C6 1.508(13)
C13 C14 1.412(13)
C13 H13 0.9300
C14 N8 1.251(14)
C14 H14 0.9300
N1 C4 1.346(12)
N1 C1 1.357(13)
C12 H12 0.9300
C17 C18 1.490(14)
N8 C15 1.322(15)
C9 C10 1.372(13)
C9 H9 0.9300
C15 H15 0.9300
C4 C3 1.374(16)
C7 H7C 0.9600
C7 H7A 0.9600
C7 H7B 0.9600
C1 C2 1.402(16)
C1 H1 0.9300
C19 H19A 0.9600
C19 H19C 0.9600
C19 H19B 0.9600
C10 H10 0.9300
N2 C2 1.337(18)
N2 C3 1.350(18)
C2 H2 0.9300
C6 H6A 0.9600
C6 H6C 0.9600
C6 H6B 0.9600
C3 H3 0.9300
Cl2 O10 1.415(7)
Cl2 O11 1.438(8)
Cl2 O9 1.450(7)
Cl2 O12A 1.461(9)
Cl2 O11A 1.462(9)
Cl2 O10A 1.474(9)
Cl2 O9A 1.487(9)
Cl2 O12 1.499(8)
O2 N6 1.229(12)
N6 O1 1.223(13)
C18 H18A 0.9600
C18 H18B 0.9600
C18 H18C 0.9600
Cl1 O6 1.437(7)
Cl1 O5 1.452(7)
Cl1 O8 1.459(7)
Cl1 O7 1.462(7)
Cl1 O7A 1.465(9)
Cl1 O5A 1.471(9)
Cl1 O6A 1.472(9)
Cl1 O8A 1.473(9)
O13 C25 1.449(10)
